data_4115679
loop_
_publ_author_name
'Rachel C. Linck'
'Robert J. Pafford'
'Thomas B. Rauchfuss'

_publ_section_title
;
 Heterolytic and Homolytic Activation of Dihydrogen at an Unusual Iridium
 (II) Sulfide
;
_journal_name_full 'Journal of the American Chemical Society'
_journal_page_first 8856
_journal_page_last 8857
_journal_paper_doi 10.1021/ja010603q
_journal_volume 123
_journal_year 2001
_chemical_formula_sum 'C78 H74 Ir2 O2 P4 S2'
_chemical_formula_weight 1615.77
_chemical_name_systematic
; 
 ? 
;
_space_group_IT_number 15
_symmetry_cell_setting monoclinic
_symmetry_space_group_name_Hall '-C 2yc'
_symmetry_space_group_name_H-M 'C 1 2/c 1'
_atom_sites_solution_hydrogens geom
_atom_sites_solution_primary direct
_atom_sites_solution_secondary difmap
_audit_creation_method SHELXL-97
_cell_angle_alpha 90.00
_cell_angle_beta 114.4350(10)
_cell_angle_gamma 90.00
_cell_formula_units_Z 4
_cell_length_a 23.3048(13)
_cell_length_b 13.1143(7)
_cell_length_c 24.1374(13)
_cell_measurement_temperature 193(2)
_cell_volume 6716.3(6)
_computing_cell_refinement 'Bruker SMART'
_computing_data_collection 'Bruker SMART'
_computing_data_reduction 'Bruker SHELXTL'
_computing_molecular_graphics 'Bruker SHELXTL'
_computing_publication_material 'Bruker SHELXTL'
_computing_structure_refinement 'SHELXL-97 (Sheldrick, 1997)'
_computing_structure_solution 'SHELXS-97 (Sheldrick, 1990)'
_diffrn_ambient_temperature 193(2)
_diffrn_measured_fraction_theta_full 1.000
_diffrn_measured_fraction_theta_max 1.000
_diffrn_measurement_device_type 'CCD area detector'
_diffrn_measurement_method 'phi and omega scans'
_diffrn_radiation_monochromator graphite
_diffrn_radiation_source 'fine-focus sealed tube'
_diffrn_radiation_type MoK\a
_diffrn_radiation_wavelength 0.71073
_diffrn_reflns_av_R_equivalents 0.0775
_diffrn_reflns_av_sigmaI/netI 0.0707
_diffrn_reflns_limit_h_max 25
_diffrn_reflns_limit_h_min -23
_diffrn_reflns_limit_k_max 14
_diffrn_reflns_limit_k_min -14
_diffrn_reflns_limit_l_max 25
_diffrn_reflns_limit_l_min -25
_diffrn_reflns_number 19787
_diffrn_reflns_theta_full 22.50
_diffrn_reflns_theta_max 22.50
_diffrn_reflns_theta_min 1.83
_exptl_absorpt_coefficient_mu 4.164
_exptl_absorpt_correction_T_max 0.9969
_exptl_absorpt_correction_T_min 0.7299
_exptl_absorpt_correction_type empirical
_exptl_crystal_colour black
_exptl_crystal_density_diffrn 1.598
_exptl_crystal_description platy
_exptl_crystal_F_000 3216
_exptl_crystal_size_max 0.02
_exptl_crystal_size_mid 0.17
_exptl_crystal_size_min 0.16
_refine_diff_density_max 0.983
_refine_diff_density_min -0.775
_refine_diff_density_rms 0.101
_refine_ls_extinction_method none
_refine_ls_goodness_of_fit_ref 0.822
_refine_ls_hydrogen_treatment mixed
_refine_ls_matrix_type full
_refine_ls_number_parameters 438
_refine_ls_number_reflns 4395
_refine_ls_number_restraints 113
_refine_ls_restrained_S_all 0.821
_refine_ls_R_factor_all 0.0570
_refine_ls_R_factor_gt 0.0312
_refine_ls_shift/su_max 0.001
_refine_ls_shift/su_mean 0.000
_refine_ls_structure_factor_coef Fsqd
_refine_ls_weighting_details 'calc w=1/[\s^2^(Fo^2^)+(0.0367P)^2^+0.0000P] where P=(Fo^2^+2Fc^2^)/3'
_refine_ls_weighting_scheme calc
_refine_ls_wR_factor_gt 0.0608
_refine_ls_wR_factor_ref 0.0659
_reflns_number_gt 3201
_reflns_number_total 4395
_reflns_threshold_expression >2sigma(I)
_cod_data_source_file ja010603q_2.cif
_cod_data_source_block finalabs
_cod_database_code 4115679

loop_
_symmetry_equiv_pos_as_xyz
'x, y, z'
'-x, y, -z+1/2'
'x+1/2, y+1/2, z'
'-x+1/2, y+1/2, -z+1/2'
'-x, -y, -z'
'x, -y, z-1/2'
'-x+1/2, -y+1/2, -z'
'x+1/2, -y+1/2, z-1/2'

loop_
_atom_site_label
_atom_site_type_symbol
_atom_site_fract_x
_atom_site_fract_y
_atom_site_fract_z
_atom_site_U_iso_or_equiv
_atom_site_adp_type
_atom_site_occupancy
_atom_site_symmetry_multiplicity
_atom_site_calc_flag
_atom_site_refinement_flags
_atom_site_disorder_assembly
_atom_site_disorder_group
Ir1 Ir 0.440087(12) 0.983468(17) 0.204139(11) 0.02626(10) Uani 1 1 d D . .
H1 H 0.449(5) 1.063(7) 0.155(4) 0.20(5) Uiso 1 1 d D . .
S1 S 0.52733(9) 0.91627(16) 0.19670(8) 0.0481(5) Uani 1 1 d . . .
P1 P 0.37967(8) 1.10299(12) 0.22221(7) 0.0262(4) Uani 1 1 d . . .
P2 P 0.36791(8) 0.90022(12) 0.12286(7) 0.0260(4) Uani 1 1 d . . .
C1 C 0.3171(3) 1.0632(5) 0.2444(3) 0.0280(16) Uani 1 1 d . . .
C2 C 0.3035(3) 0.9602(5) 0.2449(3) 0.0345(18) Uani 1 1 d . . .
H2A H 0.3273 0.9108 0.2347 0.041 Uiso 1 1 calc R . .
C3 C 0.2545(4) 0.9296(6) 0.2603(3) 0.048(2) Uani 1 1 d . . .
H3A H 0.2455 0.8590 0.2605 0.057 Uiso 1 1 calc R . .
C4 C 0.2196(4) 0.9981(6) 0.2750(3) 0.050(2) Uani 1 1 d . . .
H4A H 0.1853 0.9763 0.2837 0.060 Uiso 1 1 calc R . .
C5 C 0.2347(3) 1.0997(6) 0.2770(3) 0.042(2) Uani 1 1 d . . .
H5A H 0.2112 1.1484 0.2883 0.051 Uiso 1 1 calc R . .
C6 C 0.2832(3) 1.1318(5) 0.2630(3) 0.0328(17) Uani 1 1 d . . .
H6A H 0.2938 1.2021 0.2661 0.039 Uiso 1 1 calc R . .
C7 C 0.4213(3) 1.1940(4) 0.2841(3) 0.0277(16) Uani 1 1 d . . .
C8 C 0.4396(3) 1.1649(5) 0.3440(3) 0.0411(19) Uani 1 1 d . . .
H8A H 0.4316 1.0972 0.3529 0.049 Uiso 1 1 calc R . .
C9 C 0.4695(3) 1.2326(6) 0.3917(3) 0.046(2) Uani 1 1 d . . .
H9A H 0.4806 1.2109 0.4324 0.055 Uiso 1 1 calc R . .
C10 C 0.4830(3) 1.3299(6) 0.3808(4) 0.048(2) Uani 1 1 d . . .
H10A H 0.5038 1.3760 0.4133 0.058 Uiso 1 1 calc R . .
C11 C 0.4656(4) 1.3594(5) 0.3208(4) 0.055(2) Uani 1 1 d . . .
H11A H 0.4742 1.4269 0.3121 0.066 Uiso 1 1 calc R . .
C12 C 0.4358(3) 1.2918(5) 0.2737(3) 0.042(2) Uani 1 1 d . . .
H12A H 0.4252 1.3133 0.2330 0.050 Uiso 1 1 calc R . .
C13 C 0.3424(3) 1.1915(5) 0.1575(3) 0.0305(17) Uani 1 1 d . . .
C14 C 0.2837(3) 1.2348(5) 0.1413(3) 0.0395(19) Uani 1 1 d . . .
H14A H 0.2601 1.2193 0.1642 0.047 Uiso 1 1 calc R . .
C15 C 0.2586(4) 1.3010(5) 0.0919(3) 0.050(2) Uani 1 1 d . . .
H15A H 0.2178 1.3294 0.0807 0.060 Uiso 1 1 calc R . .
C16 C 0.2935(5) 1.3249(6) 0.0594(4) 0.062(3) Uani 1 1 d . . .
H16A H 0.2772 1.3709 0.0261 0.075 Uiso 1 1 calc R . .
C17 C 0.3513(4) 1.2824(7) 0.0751(3) 0.069(3) Uani 1 1 d . . .
H17A H 0.3752 1.2982 0.0525 0.083 Uiso 1 1 calc R . .
C18 C 0.3757(4) 1.2159(6) 0.1243(3) 0.048(2) Uani 1 1 d . . .
H18A H 0.4163 1.1869 0.1349 0.058 Uiso 1 1 calc R . .
C19 C 0.3645(3) 0.9329(5) 0.0473(3) 0.0290(16) Uani 1 1 d . . .
C20 C 0.4152(3) 0.9781(6) 0.0415(3) 0.048(2) Uani 1 1 d . . .
H20A H 0.4525 0.9910 0.0770 0.058 Uiso 1 1 calc R . .
C21 C 0.4133(4) 1.0052(6) -0.0147(3) 0.064(3) Uani 1 1 d . . .
H21A H 0.4483 1.0379 -0.0177 0.077 Uiso 1 1 calc R . .
C22 C 0.3595(4) 0.9839(6) -0.0663(3) 0.050(2) Uani 1 1 d . . .
H22A H 0.3581 0.9990 -0.1053 0.060 Uiso 1 1 calc R . .
C23 C 0.3083(4) 0.9410(5) -0.0616(3) 0.0416(19) Uani 1 1 d . . .
H23A H 0.2710 0.9285 -0.0972 0.050 Uiso 1 1 calc R . .
C24 C 0.3106(3) 0.9162(4) -0.0055(3) 0.0325(17) Uani 1 1 d . . .
H24A H 0.2746 0.8869 -0.0027 0.039 Uiso 1 1 calc R . .
C25 C 0.3815(3) 0.7623(5) 0.1286(3) 0.0298(17) Uani 1 1 d . . .
C26 C 0.3622(4) 0.6984(5) 0.0786(3) 0.050(2) Uani 1 1 d . . .
H26A H 0.3445 0.7273 0.0389 0.059 Uiso 1 1 calc R . .
C27 C 0.3680(4) 0.5935(6) 0.0845(3) 0.054(2) Uani 1 1 d . . .
H27A H 0.3537 0.5514 0.0494 0.065 Uiso 1 1 calc R . .
C28 C 0.3941(3) 0.5507(5) 0.1410(3) 0.043(2) Uani 1 1 d . . .
H28A H 0.3989 0.4788 0.1453 0.052 Uiso 1 1 calc R . .
C29 C 0.4135(3) 0.6111(5) 0.1913(3) 0.044(2) Uani 1 1 d . . .
H29A H 0.4314 0.5814 0.2307 0.052 Uiso 1 1 calc R . .
C30 C 0.4069(3) 0.7162(5) 0.1851(3) 0.0375(19) Uani 1 1 d . . .
H30A H 0.4203 0.7575 0.2205 0.045 Uiso 1 1 calc R . .
C31 C 0.2833(3) 0.9055(4) 0.1066(3) 0.0252(16) Uani 1 1 d . . .
C32 C 0.2500(3) 0.8232(5) 0.1133(3) 0.0364(18) Uani 1 1 d . . .
H32A H 0.2701 0.7590 0.1255 0.044 Uiso 1 1 calc R . .
C33 C 0.1871(3) 0.8344(6) 0.1022(3) 0.044(2) Uani 1 1 d . . .
H33A H 0.1649 0.7773 0.1076 0.052 Uiso 1 1 calc R . .
C34 C 0.1561(3) 0.9249(6) 0.0839(3) 0.0427(19) Uani 1 1 d . . .
H34A H 0.1130 0.9314 0.0768 0.051 Uiso 1 1 calc R . .
C35 C 0.1891(3) 1.0062(5) 0.0762(3) 0.0451(19) Uani 1 1 d . . .
H35A H 0.1682 1.0697 0.0632 0.054 Uiso 1 1 calc R . .
C36 C 0.2517(3) 0.9982(4) 0.0868(3) 0.0296(16) Uani 1 1 d . . .
H36A H 0.2733 1.0554 0.0808 0.036 Uiso 1 1 calc R . .
O1 O 0.0747(5) 1.1904(11) 0.0364(5) 0.148(4) Uani 0.663(8) 1 d PDU A 1
C37 C 0.0633(6) 1.1957(8) 0.0736(8) 0.156(5) Uani 0.663(8) 1 d PDU A 1
C38 C 0.1098(7) 1.2128(16) 0.1379(6) 0.155(5) Uani 0.663(8) 1 d PDU A 1
H38A H 0.1524 1.1984 0.1414 0.232 Uiso 0.663(8) 1 calc PR A 1
H38B H 0.1000 1.1674 0.1650 0.232 Uiso 0.663(8) 1 calc PR A 1
H38C H 0.1073 1.2839 0.1493 0.232 Uiso 0.663(8) 1 calc PR A 1
C39 C -0.0005(6) 1.1880(17) 0.0712(8) 0.170(5) Uani 0.663(8) 1 d PDU A 1
H39A H -0.0273 1.1491 0.0350 0.255 Uiso 0.663(8) 1 calc PR A 1
H39B H -0.0181 1.2565 0.0692 0.255 Uiso 0.663(8) 1 calc PR A 1
H39C H 0.0012 1.1531 0.1078 0.255 Uiso 0.663(8) 1 calc PR A 1
O2 O 0.0832(14) 1.236(2) 0.0859(11) 0.163(5) Uani 0.337(8) 1 d PDU A 2
C40 C 0.0547(16) 1.174(3) 0.0859(8) 0.151(5) Uani 0.337(8) 1 d PDU A 2
C41 C 0.0545(15) 1.129(2) 0.1420(10) 0.131(7) Uani 0.337(8) 1 d PDU A 2
H41A H 0.0646 1.1817 0.1733 0.196 Uiso 0.337(8) 1 calc PR A 2
H41B H 0.0860 1.0743 0.1565 0.196 Uiso 0.337(8) 1 calc PR A 2
H41C H 0.0127 1.1007 0.1332 0.196 Uiso 0.337(8) 1 calc PR A 2
C42 C 0.0261(15) 1.102(2) 0.0346(11) 0.154(5) Uani 0.337(8) 1 d PDU A 2
H42A H 0.0263 1.1329 -0.0024 0.231 Uiso 0.337(8) 1 calc PR A 2
H42B H -0.0174 1.0878 0.0284 0.231 Uiso 0.337(8) 1 calc PR A 2
H42C H 0.0504 1.0388 0.0438 0.231 Uiso 0.337(8) 1 calc PR A 2

loop_
_atom_site_aniso_label
_atom_site_aniso_U_11
_atom_site_aniso_U_22
_atom_site_aniso_U_33
_atom_site_aniso_U_23
_atom_site_aniso_U_13
_atom_site_aniso_U_12
Ir1 0.02377(16) 0.02821(15) 0.02124(15) -0.00205(13) 0.00375(11) 0.00060(14)
S1 0.0269(12) 0.0848(15) 0.0302(11) -0.0201(10) 0.0092(9) -0.0021(10)
P1 0.0269(11) 0.0257(10) 0.0224(10) -0.0001(7) 0.0065(9) -0.0005(8)
P2 0.0267(11) 0.0264(10) 0.0208(10) -0.0013(7) 0.0056(9) -0.0008(8)
C1 0.032(4) 0.029(4) 0.018(4) 0.001(3) 0.005(3) -0.001(3)
C2 0.036(5) 0.039(5) 0.029(4) -0.009(3) 0.014(4) -0.001(3)
C3 0.067(6) 0.047(5) 0.039(5) -0.011(4) 0.032(5) -0.028(4)
C4 0.046(5) 0.081(7) 0.033(4) -0.016(4) 0.026(4) -0.010(5)
C5 0.051(6) 0.050(5) 0.029(4) -0.006(4) 0.019(4) 0.008(4)
C6 0.038(5) 0.032(4) 0.033(4) 0.001(3) 0.019(4) -0.001(3)
C7 0.026(4) 0.026(4) 0.029(4) -0.002(3) 0.009(3) -0.002(3)
C8 0.046(5) 0.032(4) 0.043(5) 0.001(4) 0.017(4) -0.003(4)
C9 0.043(5) 0.074(6) 0.013(4) -0.009(4) 0.004(4) 0.000(4)
C10 0.031(5) 0.052(5) 0.049(6) -0.019(4) 0.004(4) -0.001(4)
C11 0.056(6) 0.031(4) 0.065(6) -0.011(4) 0.010(5) -0.009(4)
C12 0.050(5) 0.036(5) 0.030(4) -0.001(3) 0.007(4) -0.003(4)
C13 0.040(5) 0.025(4) 0.026(4) -0.001(3) 0.014(4) -0.004(3)
C14 0.051(6) 0.036(4) 0.030(5) 0.000(3) 0.016(4) 0.009(4)
C15 0.063(6) 0.036(5) 0.036(5) 0.003(4) 0.004(5) 0.014(4)
C16 0.078(8) 0.043(5) 0.038(5) 0.014(4) -0.004(6) -0.015(5)
C17 0.064(7) 0.099(7) 0.026(5) 0.018(5) 0.001(5) -0.038(6)
C18 0.045(6) 0.065(6) 0.026(5) 0.002(4) 0.007(4) -0.013(4)
C19 0.027(4) 0.036(4) 0.022(4) 0.002(3) 0.009(4) 0.004(3)
C20 0.034(5) 0.081(6) 0.022(4) 0.013(4) 0.003(3) -0.006(4)
C21 0.045(5) 0.109(7) 0.040(5) 0.026(5) 0.019(4) -0.005(5)
C22 0.057(6) 0.070(6) 0.030(5) 0.009(4) 0.025(4) 0.025(5)
C23 0.046(5) 0.043(5) 0.025(5) 0.002(3) 0.005(4) 0.008(4)
C24 0.035(5) 0.033(4) 0.025(4) 0.000(3) 0.009(4) -0.007(3)
C25 0.024(4) 0.031(4) 0.025(4) -0.001(3) 0.001(4) -0.001(3)
C26 0.060(6) 0.036(5) 0.037(5) 0.002(4) 0.003(4) 0.007(4)
C27 0.069(6) 0.040(5) 0.039(5) -0.009(4) 0.007(4) 0.003(4)
C28 0.043(5) 0.022(4) 0.056(5) -0.004(4) 0.012(4) 0.010(3)
C29 0.044(5) 0.035(5) 0.045(5) 0.014(4) 0.012(4) 0.003(3)
C30 0.042(5) 0.029(4) 0.039(5) -0.005(3) 0.015(4) 0.002(3)
C31 0.031(4) 0.025(4) 0.016(4) -0.004(3) 0.006(3) -0.009(3)
C32 0.042(5) 0.039(4) 0.027(4) 0.003(3) 0.012(4) 0.000(4)
C33 0.035(5) 0.060(6) 0.034(5) -0.001(4) 0.013(4) -0.014(4)
C34 0.034(5) 0.058(5) 0.034(5) -0.004(4) 0.011(4) 0.004(4)
C35 0.039(5) 0.046(5) 0.043(5) -0.011(4) 0.010(4) 0.001(4)
C36 0.028(4) 0.027(4) 0.030(4) -0.010(3) 0.008(3) -0.006(3)
O1 0.105(8) 0.283(11) 0.055(6) -0.014(7) 0.031(6) 0.082(7)
C37 0.098(8) 0.286(11) 0.072(7) -0.025(7) 0.023(6) 0.082(8)
C38 0.092(9) 0.290(12) 0.068(7) -0.026(8) 0.018(7) 0.091(8)
C39 0.106(9) 0.299(12) 0.085(8) -0.025(8) 0.020(7) 0.062(9)
O2 0.106(9) 0.292(12) 0.075(7) -0.017(8) 0.023(7) 0.085(8)
C40 0.096(8) 0.283(11) 0.067(6) -0.020(7) 0.027(7) 0.081(8)
C41 0.093(12) 0.264(15) 0.052(10) -0.004(11) 0.047(10) 0.070(12)
C42 0.097(9) 0.285(12) 0.067(7) -0.021(8) 0.022(7) 0.078(8)

loop_
_atom_type_symbol
_atom_type_description
_atom_type_scat_dispersion_real
_atom_type_scat_dispersion_imag
_atom_type_scat_source
C C 0.0033 0.0016 'International Tables Vol C Tables 4.2.6.8 and 6.1.1.4'
H H 0.0000 0.0000 'International Tables Vol C Tables 4.2.6.8 and 6.1.1.4'
O O 0.0106 0.0060 'International Tables Vol C Tables 4.2.6.8 and 6.1.1.4'
P P 0.1023 0.0942 'International Tables Vol C Tables 4.2.6.8 and 6.1.1.4'
S S 0.1246 0.1234 'International Tables Vol C Tables 4.2.6.8 and 6.1.1.4'
Ir Ir -1.4442 7.9887 'International Tables Vol C Tables 4.2.6.8 and 6.1.1.4'

loop_
_geom_angle_atom_site_label_1
_geom_angle_atom_site_label_2
_geom_angle_atom_site_label_3
_geom_angle
_geom_angle_site_symmetry_1
_geom_angle_site_symmetry_3
P1 Ir1 P2 101.65(6) . .
P1 Ir1 S1 157.44(7) . .
P2 Ir1 S1 96.42(6) . .
P1 Ir1 S1 91.60(7) . 2_655
P2 Ir1 S1 120.64(7) . 2_655
S1 Ir1 S1 90.70(8) . 2_655
P1 Ir1 Ir1 110.44(4) . 2_655
P2 Ir1 Ir1 146.96(4) . 2_655
S1 Ir1 Ir1 54.91(4) . 2_655
S1 Ir1 Ir1 52.51(5) 2_655 2_655
Ir1 S1 Ir1 72.58(5) . 2_655
C1 P1 C7 99.4(3) . .
C1 P1 C13 105.9(3) . .
C7 P1 C13 100.6(3) . .
C1 P1 Ir1 119.6(2) . .
C7 P1 Ir1 116.3(2) . .
C13 P1 Ir1 112.6(2) . .
C25 P2 C19 103.9(3) . .
C25 P2 C31 100.9(3) . .
C19 P2 C31 100.1(3) . .
C25 P2 Ir1 111.5(2) . .
C19 P2 Ir1 117.2(2) . .
C31 P2 Ir1 120.73(19) . .
C2 C1 C6 117.8(6) . .
C2 C1 P1 119.5(5) . .
C6 C1 P1 122.7(5) . .
C1 C2 C3 119.7(6) . .
C4 C3 C2 121.6(7) . .
C3 C4 C5 118.7(7) . .
C4 C5 C6 120.9(7) . .
C5 C6 C1 121.1(6) . .
C12 C7 C8 117.2(6) . .
C12 C7 P1 122.8(5) . .
C8 C7 P1 120.0(5) . .
C7 C8 C9 121.4(7) . .
C10 C9 C8 120.9(7) . .
C9 C10 C11 118.1(7) . .
C12 C11 C10 120.7(7) . .
C7 C12 C11 121.7(7) . .
C18 C13 C14 118.4(6) . .
C18 C13 P1 117.4(6) . .
C14 C13 P1 124.2(5) . .
C13 C14 C15 121.1(7) . .
C16 C15 C14 119.3(8) . .
C17 C16 C15 119.8(8) . .
C16 C17 C18 120.3(8) . .
C13 C18 C17 121.1(8) . .
C20 C19 C24 117.5(6) . .
C20 C19 P2 120.8(5) . .
C24 C19 P2 121.6(5) . .
C19 C20 C21 121.9(7) . .
C22 C21 C20 118.8(7) . .
C23 C22 C21 120.4(7) . .
C22 C23 C24 120.1(7) . .
C23 C24 C19 121.3(7) . .
C30 C25 C26 116.6(6) . .
C30 C25 P2 119.8(5) . .
C26 C25 P2 123.3(5) . .
C27 C26 C25 121.9(7) . .
C28 C27 C26 119.8(7) . .
C29 C28 C27 119.9(7) . .
C28 C29 C30 120.0(7) . .
C29 C30 C25 121.7(6) . .
C36 C31 C32 118.5(6) . .
C36 C31 P2 118.1(5) . .
C32 C31 P2 123.4(5) . .
C33 C32 C31 119.8(7) . .
C34 C33 C32 122.1(7) . .
C33 C34 C35 118.0(7) . .
C34 C35 C36 121.7(7) . .
C31 C36 C35 119.9(6) . .
O1 C37 C39 125.4(10) . .
O1 C37 C38 124.8(12) . .
C39 C37 C38 109.8(16) . .
O2 C40 C42 124.0(14) . .
O2 C40 C41 123.5(14) . .
C42 C40 C41 110.0(18) . .

loop_
_geom_bond_atom_site_label_1
_geom_bond_atom_site_label_2
_geom_bond_distance
_geom_bond_site_symmetry_2
Ir1 P1 2.2666(17) .
Ir1 P2 2.2672(16) .
Ir1 S1 2.2901(19) .
Ir1 S1 2.3618(18) 2_655
Ir1 Ir1 2.7540(5) 2_655
S1 Ir1 2.3618(18) 2_655
P1 C1 1.827(7) .
P1 C7 1.843(6) .
P1 C13 1.850(6) .
P2 C25 1.832(6) .
P2 C19 1.843(6) .
P2 C31 1.846(6) .
C1 C2 1.388(8) .
C1 C6 1.388(8) .
C2 C3 1.398(9) .
C3 C4 1.353(10) .
C4 C5 1.373(9) .
C5 C6 1.373(9) .
C7 C12 1.376(8) .
C7 C8 1.382(8) .
C8 C9 1.391(9) .
C9 C10 1.367(10) .
C10 C11 1.386(10) .
C11 C12 1.382(9) .
C13 C18 1.365(9) .
C13 C14 1.379(9) .
C14 C15 1.392(9) .
C15 C16 1.381(11) .
C16 C17 1.358(11) .
C17 C18 1.391(10) .
C19 C20 1.382(9) .
C19 C24 1.387(8) .
C20 C21 1.383(9) .
C21 C22 1.382(10) .
C22 C23 1.365(9) .
C23 C24 1.372(8) .
C25 C30 1.380(8) .
C25 C26 1.384(9) .
C26 C27 1.384(9) .
C27 C28 1.364(9) .
C28 C29 1.361(9) .
C29 C30 1.388(8) .
C31 C36 1.399(8) .
C31 C32 1.377(8) .
C32 C33 1.383(9) .
C33 C34 1.364(9) .
C34 C35 1.372(9) .
C35 C36 1.375(9) .
O1 C37 1.04(2) .
C37 C39 1.467(13) .
C37 C38 1.497(9) .
O2 C40 1.05(2) .
C40 C42 1.475(13) .
C40 C41 1.479(13) .

loop_
_geom_torsion_atom_site_label_1
_geom_torsion_atom_site_label_2
_geom_torsion_atom_site_label_3
_geom_torsion_atom_site_label_4
_geom_torsion
_geom_torsion_site_symmetry_1
_geom_torsion_site_symmetry_4
P1 Ir1 S1 Ir1 54.65(18) . 2_655
P2 Ir1 S1 Ir1 -162.15(5) . 2_655
S1 Ir1 S1 Ir1 -41.20(9) 2_655 2_655
P2 Ir1 P1 C1 63.5(2) . .
S1 Ir1 P1 C1 -153.9(2) . .
S1 Ir1 P1 C1 -58.3(2) 2_655 .
Ir1 Ir1 P1 C1 -108.5(2) 2_655 .
P2 Ir1 P1 C7 -177.1(2) . .
S1 Ir1 P1 C7 -34.6(3) . .
S1 Ir1 P1 C7 61.1(2) 2_655 .
Ir1 Ir1 P1 C7 10.9(2) 2_655 .
P2 Ir1 P1 C13 -61.8(2) . .
S1 Ir1 P1 C13 80.8(3) . .
S1 Ir1 P1 C13 176.4(2) 2_655 .
Ir1 Ir1 P1 C13 126.2(2) 2_655 .
P1 Ir1 P2 C25 -139.8(2) . .
S1 Ir1 P2 C25 53.8(2) . .
S1 Ir1 P2 C25 -40.9(3) 2_655 .
Ir1 Ir1 P2 C25 26.4(3) 2_655 .
P1 Ir1 P2 C19 100.7(2) . .
S1 Ir1 P2 C19 -65.8(2) . .
S1 Ir1 P2 C19 -160.4(2) 2_655 .
Ir1 Ir1 P2 C19 -93.2(2) 2_655 .
P1 Ir1 P2 C31 -21.7(2) . .
S1 Ir1 P2 C31 171.9(2) . .
S1 Ir1 P2 C31 77.2(2) 2_655 .
Ir1 Ir1 P2 C31 144.5(2) 2_655 .
C7 P1 C1 C2 -133.3(5) . .
C13 P1 C1 C2 122.8(5) . .
Ir1 P1 C1 C2 -5.6(6) . .
C7 P1 C1 C6 44.6(6) . .
C13 P1 C1 C6 -59.3(6) . .
Ir1 P1 C1 C6 172.3(4) . .
C6 C1 C2 C3 3.7(9) . .
P1 C1 C2 C3 -178.3(5) . .
C1 C2 C3 C4 0.0(10) . .
C2 C3 C4 C5 -2.7(11) . .
C3 C4 C5 C6 1.6(11) . .
C4 C5 C6 C1 2.2(10) . .
C2 C1 C6 C5 -4.8(9) . .
P1 C1 C6 C5 177.3(5) . .
C1 P1 C7 C12 -128.8(6) . .
C13 P1 C7 C12 -20.5(6) . .
Ir1 P1 C7 C12 101.4(6) . .
C1 P1 C7 C8 51.7(6) . .
C13 P1 C7 C8 160.0(6) . .
Ir1 P1 C7 C8 -78.2(6) . .
C12 C7 C8 C9 2.2(10) . .
P1 C7 C8 C9 -178.2(6) . .
C7 C8 C9 C10 -1.5(11) . .
C8 C9 C10 C11 0.6(11) . .
C9 C10 C11 C12 -0.5(12) . .
C8 C7 C12 C11 -2.1(11) . .
P1 C7 C12 C11 178.3(6) . .
C10 C11 C12 C7 1.4(12) . .
C1 P1 C13 C18 -166.7(5) . .
C7 P1 C13 C18 90.2(6) . .
Ir1 P1 C13 C18 -34.2(6) . .
C1 P1 C13 C14 13.9(6) . .
C7 P1 C13 C14 -89.1(6) . .
Ir1 P1 C13 C14 146.4(5) . .
C18 C13 C14 C15 0.7(10) . .
P1 C13 C14 C15 180.0(5) . .
C13 C14 C15 C16 -1.1(11) . .
C14 C15 C16 C17 1.2(12) . .
C15 C16 C17 C18 -0.7(12) . .
C14 C13 C18 C17 -0.2(11) . .
P1 C13 C18 C17 -179.6(6) . .
C16 C17 C18 C13 0.2(12) . .
C25 P2 C19 C20 -102.5(6) . .
C31 P2 C19 C20 153.5(6) . .
Ir1 P2 C19 C20 21.0(6) . .
C25 P2 C19 C24 79.5(6) . .
C31 P2 C19 C24 -24.5(6) . .
Ir1 P2 C19 C24 -156.9(4) . .
C24 C19 C20 C21 -0.6(11) . .
P2 C19 C20 C21 -178.7(6) . .
C19 C20 C21 C22 -1.7(12) . .
C20 C21 C22 C23 2.9(12) . .
C21 C22 C23 C24 -1.9(11) . .
C22 C23 C24 C19 -0.5(10) . .
C20 C19 C24 C23 1.7(10) . .
P2 C19 C24 C23 179.8(5) . .
C19 P2 C25 C30 158.7(6) . .
C31 P2 C25 C30 -98.0(6) . .
Ir1 P2 C25 C30 31.5(6) . .
C19 P2 C25 C26 -27.4(7) . .
C31 P2 C25 C26 76.0(7) . .
Ir1 P2 C25 C26 -154.6(6) . .
C30 C25 C26 C27 0.1(11) . .
P2 C25 C26 C27 -174.0(6) . .
C25 C26 C27 C28 -1.0(12) . .
C26 C27 C28 C29 1.1(12) . .
C27 C28 C29 C30 -0.4(11) . .
C28 C29 C30 C25 -0.4(11) . .
C26 C25 C30 C29 0.6(10) . .
P2 C25 C30 C29 174.9(5) . .
C25 P2 C31 C36 -167.2(5) . .
C19 P2 C31 C36 -60.8(5) . .
Ir1 P2 C31 C36 69.4(5) . .
C25 P2 C31 C32 13.2(6) . .
C19 P2 C31 C32 119.6(5) . .
Ir1 P2 C31 C32 -110.1(5) . .
C36 C31 C32 C33 -1.9(9) . .
P2 C31 C32 C33 177.7(5) . .
C31 C32 C33 C34 0.8(10) . .
C32 C33 C34 C35 0.4(10) . .
C33 C34 C35 C36 -0.5(10) . .
C32 C31 C36 C35 1.8(9) . .
P2 C31 C36 C35 -177.8(5) . .
C34 C35 C36 C31 -0.6(10) . .
